data_2004932
loop_
_publ_author_name
'Zhang, S.-W.'
'Liu, Q.'
'Wei, Y. G.'
'Shao, M.-C.'

_publ_section_title
;
 Anti-Cancer Agents. I.
 <i>N</i>,<i>N</i>,<i>N</i>',<i>N</i>'-Tetraacetylhexamethylenediamine
;
_journal_issue 5
_journal_name_full 'Acta Crystallographica Section C'
_journal_page_first 1238
_journal_page_last 1239
_journal_paper_doi 10.1107/S0108270195014892
_journal_volume 52
_journal_year 1996
_chemical_formula_sum 'C14 H24 N2 O4'
_chemical_formula_weight 284.4
_space_group_IT_number 14
_symmetry_cell_setting monoclinic
_symmetry_space_group_name_Hall '-P 2yn'
_symmetry_space_group_name_H-M 'P 1 21/n 1'
_atom_type_scat_source IntTabIV
_cell_angle_alpha 90
_cell_angle_beta 106.98(3)
_cell_angle_gamma 90
_cell_formula_units_Z 2
_cell_length_a 8.978(2)
_cell_length_b 8.689(2)
_cell_length_c 10.702(2)
_cell_measurement_reflns_used 20
_cell_measurement_temperature 295
_cell_measurement_theta_max 10
_cell_measurement_theta_min 6
_cell_volume 798.5(3)
_diffrn_measurement_device 'Rigaku AFC-6S'
_diffrn_measurement_method 2\q
_diffrn_radiation_type MoK\a
_diffrn_radiation_wavelength 0.71073
_diffrn_reflns_av_R_equivalents 0
_diffrn_reflns_limit_h_max 10
_diffrn_reflns_limit_h_min 0
_diffrn_reflns_limit_k_max 10
_diffrn_reflns_limit_k_min 0
_diffrn_reflns_limit_l_max 11
_diffrn_reflns_limit_l_min -12
_diffrn_reflns_number 1513
_diffrn_reflns_theta_max 25
_diffrn_standards_decay_% <3
_diffrn_standards_interval_count 150
_diffrn_standards_number 3
_exptl_absorpt_coefficient_mu 0.081
_exptl_absorpt_correction_T_max 1.000
_exptl_absorpt_correction_T_min 0.953
_exptl_absorpt_correction_type 'empirical, \y scan'
_exptl_crystal_colour colourless
_exptl_crystal_density_diffrn 1.183
_exptl_crystal_description block
_exptl_crystal_size_max 0.25
_exptl_crystal_size_mid 0.20
_exptl_crystal_size_min 0.20
_refine_diff_density_max 0.29
_refine_diff_density_min -0.23
_refine_ls_extinction_method none
_refine_ls_goodness_of_fit_obs 0.5
_refine_ls_hydrogen_treatment refall
_refine_ls_number_parameters 139
_refine_ls_number_reflns 1213
_refine_ls_R_factor_obs 0.0563
_refine_ls_shift/esd_max 0.012
_refine_ls_structure_factor_coef F
_refine_ls_weighting_scheme unit
_refine_ls_wR_factor_obs 0.0534
_reflns_number_observed 1213
_reflns_number_total 1407
_reflns_observed_criterion F>=4.0\s(F)
_cod_data_source_file vj1033.cif
_cod_data_source_block vj1033a
_cod_depositor_comments
;
The following automatic conversions were performed:

'_refine_ls_weighting_scheme' value ' unit' changed to 'unit'
according to /home/saulius/struct/CIF-dictionaries/cif_core.dic
dictionary named 'cif_core.dic' version 2.4.1 from 2010-06-29.

Automatic conversion script
Id: cif_fix_values 1715 2011-07-08 13:25:40Z adriana 
;
_cod_original_sg_symbol_H-M 'P 21/n'
_cod_database_code 2004932

loop_
_symmetry_equiv_pos_as_xyz
x,y,z
1/2+x,1/2-y,1/2+z
-x,-y,-z
1/2-x,1/2+y,1/2-z

loop_
_atom_site_aniso_label
_atom_site_aniso_U_11
_atom_site_aniso_U_22
_atom_site_aniso_U_33
_atom_site_aniso_U_12
_atom_site_aniso_U_13
_atom_site_aniso_U_23
O(1) .116(2) .0350(10) .0670(10) -.0060(10) .0160(10) .0080(10)
O(2) .156(2) .0610(10) .0640(10) -.0020(10) -.0250(10) .0050(10)
N .0440(10) .0300(10) .0440(10) -.0020(10) .0140(10) .0010(10)
C(1) .059(2) .0330(10) .056(2) -.0050(10) .0210(10) .0050(10)
C(2) .058(2) .0340(10) .059(2) -.0040(10) .0270(10) .0030(10)
C(3) .0490(10) .0290(10) .0520(10) -.0010(10) .0180(10) .0020(10)
C(4) .0530(10) .0340(10) .0500(10) -.0010(10) .0200(10) .0050(10)
C(5) .103(3) .053(2) .053(2) -.010(2) -.002(2) .0100(10)
C(6) .059(2) .0460(10) .054(2) .0020(10) .0040(10) -.0010(10)
C(7) .067(2) .049(2) .075(2) -.005(2) .000(2) -.015(2)

loop_
_atom_site_label
_atom_site_fract_x
_atom_site_fract_y
_atom_site_fract_z
_atom_site_U_iso_or_equiv
O(1) .8080(3) -.1612(2) .6447(2) .075(1)
O(2) .6246(3) .1100(3) .3325(2) .106(1)
N .7549(2) .0715(2) .5420(2) .039(1)
C(1) .9253(3) .4701(3) .5111(3) .048(1)
C(2) .9186(3) .2947(3) .5145(3) .048(1)
C(3) .7773(3) .2408(3) .5523(3) .043(1)
C(4) .8221(3) -.0235(3) .6494(2) .045(1)
C(5) .9132(5) .0517(4) .7731(3) .075(1)
C(6) .6668(3) .0173(3) .4192(3) .055(1)
C(7) .6250(4) -.1486(3) .3977(4) .068(1)
H(1A) .8361(32) .5043(31) .4363(27) .064(8)
H(2A) .9095(29) .2517(30) .4223(26) .060(7)
H(2B) 1.0140(32) .2589(31) .5847(26) .067(8)
H(3A) .7839(26) .2704(27) .6520(24) .051(7)
H(3B) .6773(30) .2839(28) .4927(24) .056(7)
H(5A) .9903(39) .1106(41) .7529(31) .096(12)
H(7A) .5841(40) -.1914(41) .4896(35) .112(12)
H(7B) .7152(39) -.2137(38) .3995(30) .087(10)
H(7C) .5683(41) -.1632(40) .3249(35) .094(13)
H(1B) .9171(30) .5120(31) .5960(27) .066(8)
H(5B) .9617(42) -.0216(44) .8271(37) .108(13)
H(5C) .8100(54) .1167(50) .8031(40) .156(17)

loop_
_geom_angle_atom_site_label_1
_geom_angle_atom_site_label_2
_geom_angle_atom_site_label_3
_geom_angle_site_symmetry_3
_geom_angle
_geom_angle_publ_flag
C(3) N C(4) . 120.5(2) no
C(3) N C(6) . 115.4(2) no
C(4) N C(6) . 124.1(2) no
C(2) C(1) H(1A) . 106.8(15) no
C(2) C(1) H(1B) . 109.1(16) no
H(1A) C(1) H(1B) . 111.(2) no
C(2) C(1) C(1) 3_766 112.8(3) no
H(1A) C(1) C(1) 3_766 108.1(18) no
H(1B) C(1) C(1) 3_766 108.6(15) no
C(1) C(2) C(3) . 111.0(2) no
C(1) C(2) H(2A) . 109.3(14) no
C(3) C(2) H(2A) . 107.7(15) no
C(1) C(2) H(2B) . 107.2(15) no
C(3) C(2) H(2B) . 107.5(18) no
H(2A) C(2) H(2B) . 114.(2) no
N C(3) C(2) . 113.1(2) no
N C(3) H(3A) . 106.0(13) no
C(2) C(3) H(3A) . 112.4(13) no
N C(3) H(3B) . 104.2(14) no
C(2) C(3) H(3B) . 112.1(16) no
H(3A) C(3) H(3B) . 109.(2) no
O(1) C(4) N . 122.5(2) no
O(1) C(4) C(5) . 119.9(2) no
N C(4) C(5) . 117.6(2) no
C(4) C(5) H(5A) . 107.(2) no
C(4) C(5) H(5B) . 108.(2) no
H(5A) C(5) H(5B) . 107.(3) no
C(4) C(5) H(5C) . 100.2(19) no
H(5A) C(5) H(5C) . 119.(3) no
H(5B) C(5) H(5C) . 116.(4) no
O(2) C(6) N . 117.5(2) no
O(2) C(6) C(7) . 121.3(3) no
N C(6) C(7) . 121.1(2) no
C(6) C(7) H(7A) . 107.2(17) no
C(6) C(7) H(7B) . 112.6(19) no
H(7A) C(7) H(7B) . 105.(3) no
C(6) C(7) H(7C) . 111.(3) no
H(7A) C(7) H(7C) . 119.(3) no
H(7B) C(7) H(7C) . 102.(3) no

loop_
_geom_bond_atom_site_label_1
_geom_bond_atom_site_label_2
_geom_bond_site_symmetry_2
_geom_bond_distance
_geom_bond_publ_flag
O(1) C(4) . 1.203(3) no
O(2) C(6) . 1.203(3) no
N C(3) . 1.484(3) no
N C(4) . 1.401(3) no
N C(6) . 1.403(3) no
C(1) C(2) . 1.526(3) no
C(1) H(1A) . 1.00(3) no
C(1) H(1B) . 1.00(3) no
C(1) C(1) 3_766 1.520(6) no
C(2) C(3) . 1.514(4) no
C(2) H(2A) . 1.04(3) no
C(2) H(2B) . 1.01(2) no
C(3) H(3A) . 1.08(3) no
C(3) H(3B) . 1.01(2) no
C(4) C(5) . 1.489(4) no
C(5) H(5A) . 0.94(4) no
C(5) H(5B) . 0.88(4) no
C(5) H(5C) . 1.21(5) no
C(6) C(7) . 1.491(4) no
C(7) H(7A) . 1.20(4) no
C(7) H(7B) . 0.98(4) no
C(7) H(7C) . 0.81(3) no

loop_
_geom_torsion_atom_site_label_1
_geom_torsion_atom_site_label_2
_geom_torsion_atom_site_label_3
_geom_torsion_atom_site_label_4
_geom_torsion_site_symmetry_1
_geom_torsion
_geom_torsion_publ_flag
C(1) C(1) C(2) C(3) 3_766 173.4(3) yes
C(1) C(2) C(3) N . 173.3(2) yes
C(4) N C(3) C(2) . 90.6(3) yes
C(3) N C(6) O(2) . 3.7(4) yes
C(3) N C(4) O(1) . -179.3(3) yes
